data_7052660
loop_
_publ_author_name
'Maxim, Catalin'
'Ferlay, Sylvie'
'Train, Cyrille'

_publ_section_title
;
 Binuclear heterometallic M(iii)--Mn(ii) (M = Fe, Cr) oxalate-bridged
 complexes associated with a bisamidinium dication: a structural and
 magnetic study
;
_journal_issue 6
_journal_name_full 'New Journal of Chemistry'
_journal_page_first 1254
_journal_paper_doi 10.1039/c0nj00976h
_journal_volume 35
_journal_year 2011
_chemical_formula_sum 'C15 H28 Cr Mn N2 O19'
_chemical_formula_weight 647.33
_chemical_name_systematic
;
?
;
_space_group_IT_number 14
_symmetry_cell_setting monoclinic
_symmetry_space_group_name_Hall '-P 2yn'
_symmetry_space_group_name_H-M 'P 1 21/n 1'
_atom_sites_solution_hydrogens geom
_atom_sites_solution_primary direct
_atom_sites_solution_secondary difmap
_audit_creation_method SHELXL-97
_cell_angle_alpha 90.00
_cell_angle_beta 96.087(1)
_cell_angle_gamma 90.00
_cell_formula_units_Z 4
_cell_length_a 9.0030(2)
_cell_length_b 19.3913(5)
_cell_length_c 14.5081(4)
_cell_measurement_reflns_used 7956
_cell_measurement_temperature 173
_cell_measurement_theta_max 27.5
_cell_measurement_theta_min 2.52
_cell_volume 2518.54(11)
_computing_cell_refinement 'Bruker SAINT'
_computing_data_collection 'Bruker APEX2'
_computing_data_reduction 'Bruker SAINT'
_computing_structure_refinement 'SHELXL-97 (Sheldrick, 1997)'
_computing_structure_solution 'SHELXS-97 (Sheldrick, 1997)'
_diffrn_ambient_temperature 173
_diffrn_measured_fraction_theta_full 0.988
_diffrn_measured_fraction_theta_max 0.988
_diffrn_measurement_device_type 'Bruker APEX-II CCD'
_diffrn_measurement_method '\f and \w scans'
_diffrn_radiation_monochromator graphite
_diffrn_radiation_source 'fine-focus sealed tube'
_diffrn_radiation_type MoK\a
_diffrn_radiation_wavelength 0.71073
_diffrn_reflns_av_R_equivalents 0.0845
_diffrn_reflns_av_sigmaI/netI 0.0905
_diffrn_reflns_limit_h_max 10
_diffrn_reflns_limit_h_min -11
_diffrn_reflns_limit_k_max 23
_diffrn_reflns_limit_k_min -18
_diffrn_reflns_limit_l_max 17
_diffrn_reflns_limit_l_min -17
_diffrn_reflns_number 15487
_diffrn_reflns_theta_full 26.00
_diffrn_reflns_theta_max 26.00
_diffrn_reflns_theta_min 2.51
_exptl_absorpt_coefficient_mu 1.024
_exptl_absorpt_correction_T_max 0.97
_exptl_absorpt_correction_T_min 0.94
_exptl_absorpt_correction_type multi-scan
_exptl_absorpt_process_details sadabs
_exptl_crystal_colour violet
_exptl_crystal_density_diffrn 1.707
_exptl_crystal_density_meas ?
_exptl_crystal_density_method 'not measured'
_exptl_crystal_description prism
_exptl_crystal_F_000 1332
_exptl_crystal_size_max 0.1
_exptl_crystal_size_mid 0.06
_exptl_crystal_size_min 0.03
_refine_diff_density_max 1.262
_refine_diff_density_min -0.826
_refine_diff_density_rms 0.169
_refine_ls_extinction_method none
_refine_ls_goodness_of_fit_ref 1.015
_refine_ls_hydrogen_treatment mixed
_refine_ls_matrix_type full
_refine_ls_number_parameters 399
_refine_ls_number_reflns 4875
_refine_ls_number_restraints 28
_refine_ls_restrained_S_all 1.187
_refine_ls_R_factor_all 0.0920
_refine_ls_R_factor_gt 0.0862
_refine_ls_shift/su_max 0.002
_refine_ls_shift/su_mean 0.000
_refine_ls_structure_factor_coef Fsqd
_refine_ls_weighting_details 'calc w=1/[\s^2^(Fo^2^)+(0.1533P)^2^+0.7392P] where P=(Fo^2^+2Fc^2^)/3'
_refine_ls_weighting_scheme calc
_refine_ls_wR_factor_gt 0.2217
_refine_ls_wR_factor_ref 0.2316
_reflns_number_gt 4126
_reflns_number_total 4875
_reflns_threshold_expression >2sigma(I)
_cod_data_source_file c0nj00976h.txt
_cod_data_source_block e1933a
_cod_depositor_comments
;
The following automatic conversions were performed:

'_exptl_crystal_density_meas' value 'not measured' was changed to '?'
- the value is perceived as not measured.

Automatic conversion script
Id: cif_fix_values 3008 2015-01-20 13:52:24Z robertas 
;
_cod_original_sg_symbol_H-M P21/n
_cod_database_code 7052660

loop_
_symmetry_equiv_pos_as_xyz
'x, y, z'
'-x+1/2, y+1/2, -z+1/2'
'-x, -y, -z'
'x-1/2, -y-1/2, z-1/2'

loop_
_atom_site_label
_atom_site_type_symbol
_atom_site_fract_x
_atom_site_fract_y
_atom_site_fract_z
_atom_site_U_iso_or_equiv
_atom_site_adp_type
_atom_site_occupancy
_atom_site_symmetry_multiplicity
_atom_site_calc_flag
_atom_site_refinement_flags
_atom_site_disorder_assembly
_atom_site_disorder_group
C1 C 0.4936(5) 0.0798(2) 0.3325(3) 0.0393(9) Uani 1 1 d . . .
C2 C 0.4988(6) 0.1847(3) 0.4267(3) 0.0555(12) Uani 1 1 d . . .
H2A H 0.4982 0.2335 0.4152 0.083 Uiso 1 1 calc R . .
H2B H 0.5880 0.1726 0.4656 0.083 Uiso 1 1 calc R . .
H2C H 0.4129 0.1725 0.4572 0.083 Uiso 1 1 calc R . .
C3 C 0.4872(6) -0.0280(3) 0.2446(3) 0.0544(13) Uani 1 1 d . . .
H3A H 0.4894 -0.0407 0.1808 0.082 Uiso 1 1 calc R . .
H3B H 0.3968 -0.0448 0.2663 0.082 Uiso 1 1 calc R . .
H3C H 0.5717 -0.0478 0.2811 0.082 Uiso 1 1 calc R . .
C4 C 0.3667(5) 0.0314(2) 0.4640(3) 0.0425(10) Uani 1 1 d . . .
H4 H 0.2784 0.0525 0.4397 0.051 Uiso 1 1 calc R . .
C5 C 0.4968(5) 0.0380(2) 0.4192(3) 0.0402(9) Uani 1 1 d . . .
C6 C 0.6284(5) 0.0070(2) 0.4553(3) 0.0424(10) Uani 1 1 d . . .
H6 H 0.7140 0.0119 0.4252 0.051 Uiso 1 1 calc R . .
C7 C 0.4888(6) 0.1911(3) 0.2557(4) 0.0566(13) Uani 1 1 d . . .
H20A H 0.5888 0.2063 0.2465 0.068 Uiso 1 1 calc R . .
H20B H 0.4288 0.2317 0.2645 0.068 Uiso 1 1 calc R . .
C8 C 0.4948(5) 0.0841(3) 0.1653(3) 0.0475(11) Uani 1 1 d . . .
H8A H 0.4422 0.0579 0.1151 0.057 Uiso 1 1 calc R . .
H8B H 0.5972 0.0902 0.1518 0.057 Uiso 1 1 calc R . .
C9 C 0.4227(6) 0.1525(3) 0.1717(3) 0.0576(13) Uani 1 1 d . . .
H21A H 0.3164 0.1464 0.1748 0.069 Uiso 1 1 calc R . .
H21B H 0.4357 0.1792 0.1166 0.069 Uiso 1 1 calc R . .
C10 C 0.9211(4) 0.9204(2) 0.7297(3) 0.0347(9) Uani 1 1 d . . .
C11 C 1.0842(4) 0.9171(2) 0.7768(3) 0.0360(9) Uani 1 1 d . . .
C12 C 0.9995(5) 1.0986(2) 0.5847(3) 0.0390(9) Uani 1 1 d . . .
C13 C 0.8778(4) 1.1411(2) 0.6286(3) 0.0382(9) Uani 1 1 d . . .
C14 C 1.0218(5) 1.1028(2) 0.9471(3) 0.0418(10) Uani 1 1 d . . .
C15 C 1.1551(5) 1.1352(2) 0.9046(3) 0.0394(9) Uani 1 1 d . . .
N1 N 0.4928(4) 0.0460(2) 0.2530(2) 0.0431(9) Uani 1 1 d . . .
N2 N 0.4949(4) 0.1474(2) 0.3383(2) 0.0425(8) Uani 1 1 d . . .
Cr Cr 1.00664(6) 1.05408(4) 0.76565(4) 0.0337(3) Uani 1 1 d . . .
Mn Mn 0.99591(6) 0.77241(4) 0.73671(4) 0.0357(3) Uani 1 1 d . . .
O1 O 0.8630(3) 0.98000(16) 0.7262(2) 0.0375(7) Uani 1 1 d . . .
O2 O 1.1403(3) 0.97482(16) 0.8022(2) 0.0379(7) Uani 1 1 d . . .
O3 O 1.1445(3) 0.86015(16) 0.7873(2) 0.0412(7) Uani 1 1 d . . .
O4 O 0.8606(3) 0.86633(16) 0.70084(19) 0.0378(7) Uani 1 1 d . . .
O5 O 0.8268(4) 0.70013(18) 0.6832(2) 0.0443(8) Uani 1 1 d D . .
O6 O 1.1611(4) 0.69847(19) 0.7854(2) 0.0490(8) Uani 1 1 d D . .
O7 O 0.9166(4) 0.76966(17) 0.8711(2) 0.0406(7) Uani 1 1 d D . .
O8 O 1.0760(4) 0.77958(19) 0.6014(2) 0.0513(9) Uani 1 1 d D . .
O10 O 0.9410(3) 1.06183(16) 0.8915(2) 0.0391(7) Uani 1 1 d . . .
O11 O 1.1599(3) 1.12054(16) 0.8183(2) 0.0397(7) Uani 1 1 d . . .
O12 O 0.8686(3) 1.12696(16) 0.7149(2) 0.0391(7) Uani 1 1 d . . .
O13 O 1.0743(3) 1.05784(16) 0.6418(2) 0.0391(7) Uani 1 1 d . . .
O14 O 0.9975(4) 1.1159(2) 1.0262(2) 0.0588(10) Uani 1 1 d . . .
O15 O 1.2450(4) 1.17190(18) 0.9512(2) 0.0497(8) Uani 1 1 d . . .
O16 O 1.0189(4) 1.10727(19) 0.5037(2) 0.0500(8) Uani 1 1 d . . .
O17 O 0.8036(4) 1.18346(19) 0.5823(2) 0.0526(9) Uani 1 1 d . . .
O1W O 0.7246(4) 0.01026(19) 0.0079(2) 0.0500(8) Uani 1 1 d D . .
O2W O 0.9264(5) 0.6319(2) 0.5400(3) 0.0623(10) Uani 1 1 d D . .
O3W O 0.3014(5) 0.7423(3) 0.9462(3) 0.0777(13) Uani 1 1 d D . .
H1W H 0.933(6) 0.8101(18) 0.909(3) 0.060(16) Uiso 1 1 d D . .
H2W H 0.861(7) 0.741(2) 0.891(4) 0.08(2) Uiso 1 1 d D . .
H3W H 1.080(7) 0.8191(19) 0.561(3) 0.070(18) Uiso 1 1 d D . .
H4W H 1.127(5) 0.7469(18) 0.585(3) 0.040(13) Uiso 1 1 d D . .
H5W H 0.770(6) 0.678(3) 0.714(3) 0.07(2) Uiso 1 1 d D . .
H6W H 0.862(7) 0.668(3) 0.638(4) 0.10(2) Uiso 1 1 d D . .
H7W H 1.196(8) 0.707(4) 0.838(2) 0.10(2) Uiso 1 1 d D . .
H8W H 1.212(6) 0.672(3) 0.743(3) 0.069(18) Uiso 1 1 d D . .
H9W H 1.034(3) 0.635(5) 0.550(7) 0.16(4) Uiso 1 1 d D . .
H10W H 0.893(7) 0.5930(18) 0.528(5) 0.08(2) Uiso 1 1 d D . .
H11W H 0.317(8) 0.7807(16) 0.967(5) 0.08(2) Uiso 1 1 d D . .
H12W H 0.334(12) 0.699(2) 0.969(6) 0.16(4) Uiso 1 1 d D . .
H13W H 0.751(5) 0.023(2) 0.0620(17) 0.032(11) Uiso 1 1 d D . .
H14W H 0.803(5) 0.019(3) -0.031(3) 0.079(19) Uiso 1 1 d D . .

loop_
_atom_site_aniso_label
_atom_site_aniso_U_11
_atom_site_aniso_U_22
_atom_site_aniso_U_33
_atom_site_aniso_U_23
_atom_site_aniso_U_13
_atom_site_aniso_U_12
C1 0.0248(19) 0.050(2) 0.0434(19) 0.0024(18) 0.0035(16) 0.0032(17)
C2 0.052(3) 0.058(3) 0.057(3) -0.007(2) 0.007(2) -0.001(2)
C3 0.055(3) 0.055(3) 0.054(2) -0.002(2) 0.011(2) 0.005(2)
C4 0.0265(19) 0.056(3) 0.045(2) 0.0034(19) 0.0060(16) 0.0074(18)
C5 0.031(2) 0.050(2) 0.0399(19) -0.0012(17) 0.0044(16) 0.0023(18)
C6 0.0279(19) 0.058(3) 0.0422(19) 0.0047(18) 0.0080(16) 0.0053(19)
C7 0.060(3) 0.050(3) 0.063(3) 0.011(2) 0.022(2) 0.009(2)
C8 0.038(2) 0.062(3) 0.043(2) 0.004(2) 0.0051(18) -0.005(2)
C9 0.044(3) 0.078(4) 0.053(2) 0.022(2) 0.013(2) 0.016(3)
C10 0.0228(19) 0.044(2) 0.0382(17) -0.0011(16) 0.0069(14) 0.0014(17)
C11 0.022(2) 0.048(2) 0.0387(17) 0.0007(17) 0.0069(15) 0.0005(17)
C12 0.033(2) 0.043(2) 0.043(2) -0.0017(17) 0.0090(17) 0.0055(18)
C13 0.0264(19) 0.045(2) 0.044(2) 0.0037(18) 0.0091(16) 0.0026(17)
C14 0.039(2) 0.044(2) 0.044(2) -0.0035(18) 0.0103(18) -0.004(2)
C15 0.033(2) 0.043(2) 0.042(2) 0.0001(17) 0.0075(16) -0.0006(18)
N1 0.036(2) 0.053(3) 0.0406(16) 0.0004(15) 0.0068(15) -0.0033(15)
N2 0.0322(18) 0.048(2) 0.0477(18) 0.0017(15) 0.0040(15) 0.0021(16)
Cr 0.0243(4) 0.0390(5) 0.0383(5) -0.0009(2) 0.0059(3) 0.0002(2)
Mn 0.0271(4) 0.0405(5) 0.0402(5) -0.0005(2) 0.0072(3) 0.0001(2)
O1 0.0256(13) 0.0426(16) 0.0440(14) -0.0028(12) 0.0018(11) 0.0007(12)
O2 0.0246(13) 0.0422(16) 0.0464(15) -0.0002(12) 0.0008(11) -0.0010(12)
O3 0.0270(14) 0.0404(16) 0.0554(16) -0.0002(13) 0.0007(12) 0.0035(13)
O4 0.0270(14) 0.0429(16) 0.0434(14) -0.0012(12) 0.0036(11) -0.0031(13)
O5 0.0358(17) 0.0534(19) 0.0452(16) -0.0040(14) 0.0114(13) -0.0086(15)
O6 0.0403(18) 0.060(2) 0.0461(17) -0.0027(15) 0.0037(14) 0.0150(16)
O7 0.0336(17) 0.0465(18) 0.0430(15) -0.0018(13) 0.0095(13) -0.0054(13)
O8 0.057(2) 0.050(2) 0.0517(18) 0.0074(15) 0.0270(17) 0.0100(17)
O10 0.0333(16) 0.0436(17) 0.0412(14) -0.0014(12) 0.0073(12) -0.0018(12)
O11 0.0326(15) 0.0449(17) 0.0426(15) -0.0028(12) 0.0080(12) -0.0053(13)
O12 0.0337(16) 0.0438(16) 0.0411(15) 0.0018(12) 0.0092(12) 0.0048(13)
O13 0.0288(15) 0.0464(18) 0.0428(15) 0.0022(12) 0.0079(12) 0.0071(12)
O14 0.062(2) 0.069(2) 0.0488(17) -0.0149(16) 0.0215(16) -0.0217(19)
O15 0.0442(18) 0.057(2) 0.0483(16) -0.0034(14) 0.0054(14) -0.0146(15)
O16 0.0492(19) 0.059(2) 0.0435(16) 0.0054(14) 0.0129(14) 0.0134(16)
O17 0.0473(19) 0.061(2) 0.0509(16) 0.0087(15) 0.0109(14) 0.0164(16)
O1W 0.0364(17) 0.066(2) 0.0477(16) 0.0003(15) 0.0056(14) -0.0038(15)
O2W 0.054(2) 0.080(3) 0.0547(19) -0.0138(19) 0.0168(17) -0.017(2)
O3W 0.066(3) 0.098(4) 0.065(2) -0.014(2) -0.012(2) 0.003(3)

loop_
_atom_type_symbol
_atom_type_description
_atom_type_scat_dispersion_real
_atom_type_scat_dispersion_imag
_atom_type_scat_source
C C 0.0033 0.0016 'International Tables Vol C Tables 4.2.6.8 and 6.1.1.4'
H H 0.0000 0.0000 'International Tables Vol C Tables 4.2.6.8 and 6.1.1.4'
Cr Cr 0.3209 0.6236 'International Tables Vol C Tables 4.2.6.8 and 6.1.1.4'
Mn Mn 0.3368 0.7283 'International Tables Vol C Tables 4.2.6.8 and 6.1.1.4'
N N 0.0061 0.0033 'International Tables Vol C Tables 4.2.6.8 and 6.1.1.4'
O O 0.0106 0.0060 'International Tables Vol C Tables 4.2.6.8 and 6.1.1.4'

loop_
_geom_angle_atom_site_label_1
_geom_angle_atom_site_label_2
_geom_angle_atom_site_label_3
_geom_angle
_geom_angle_site_symmetry_1
_geom_angle_site_symmetry_3
_geom_angle_publ_flag
N2 C1 N1 123.2(4) . . ?
N2 C1 C5 119.3(4) . . ?
N1 C1 C5 117.5(4) . . ?
N2 C2 H2A 109.5 . . ?
N2 C2 H2B 109.5 . . ?
H2A C2 H2B 109.5 . . ?
N2 C2 H2C 109.5 . . ?
H2A C2 H2C 109.5 . . ?
H2B C2 H2C 109.5 . . ?
N1 C3 H3A 109.5 . . ?
N1 C3 H3B 109.5 . . ?
H3A C3 H3B 109.5 . . ?
N1 C3 H3C 109.5 . . ?
H3A C3 H3C 109.5 . . ?
H3B C3 H3C 109.5 . . ?
C6 C4 C5 119.2(4) 3_656 . ?
C6 C4 H4 120.4 3_656 . ?
C5 C4 H4 120.4 . . ?
C6 C5 C4 120.6(4) . . ?
C6 C5 C1 119.6(4) . . ?
C4 C5 C1 119.8(4) . . ?
C5 C6 C4 120.2(4) . 3_656 ?
C5 C6 H6 119.9 . . ?
C4 C6 H6 119.9 3_656 . ?
N2 C7 C9 110.7(5) . . ?
N2 C7 H20A 109.5 . . ?
C9 C7 H20A 109.5 . . ?
N2 C7 H20B 109.5 . . ?
C9 C7 H20B 109.5 . . ?
H20A C7 H20B 108.1 . . ?
N1 C8 C9 110.5(4) . . ?
N1 C8 H8A 109.6 . . ?
C9 C8 H8A 109.6 . . ?
N1 C8 H8B 109.6 . . ?
C9 C8 H8B 109.6 . . ?
H8A C8 H8B 108.1 . . ?
C8 C9 C7 111.0(4) . . ?
C8 C9 H21A 109.4 . . ?
C7 C9 H21A 109.4 . . ?
C8 C9 H21B 109.4 . . ?
C7 C9 H21B 109.4 . . ?
H21A C9 H21B 108.0 . . ?
O4 C10 O1 126.6(4) . . ?
O4 C10 C11 118.5(3) . . ?
O1 C10 C11 114.9(3) . . ?
O3 C11 O2 126.8(4) . . ?
O3 C11 C10 118.3(3) . . ?
O2 C11 C10 114.9(3) . . ?
O16 C12 O13 126.1(4) . . ?
O16 C12 C13 120.0(4) . . ?
O13 C12 C13 113.9(3) . . ?
O17 C13 O12 126.2(4) . . ?
O17 C13 C12 120.0(4) . . ?
O12 C13 C12 113.8(3) . . ?
O14 C14 O10 124.6(4) . . ?
O14 C14 C15 121.2(4) . . ?
O10 C14 C15 114.2(4) . . ?
O15 C15 O11 125.2(4) . . ?
O15 C15 C14 120.9(4) . . ?
O11 C15 C14 113.9(4) . . ?
C1 N1 C3 124.2(4) . . ?
C1 N1 C8 120.2(4) . . ?
C3 N1 C8 115.5(4) . . ?
C1 N2 C7 121.8(4) . . ?
C1 N2 C2 123.1(4) . . ?
C7 N2 C2 115.1(4) . . ?
O13 Cr O12 82.90(12) . . ?
O13 Cr O1 91.11(13) . . ?
O12 Cr O1 92.63(13) . . ?
O13 Cr O11 93.32(13) . . ?
O12 Cr O11 93.63(14) . . ?
O1 Cr O11 172.74(12) . . ?
O13 Cr O10 173.48(14) . . ?
O12 Cr O10 92.96(13) . . ?
O1 Cr O10 94.12(13) . . ?
O11 Cr O10 81.89(13) . . ?
O13 Cr O2 92.01(12) . . ?
O12 Cr O2 173.09(12) . . ?
O1 Cr O2 82.77(13) . . ?
O11 Cr O2 91.32(12) . . ?
O10 Cr O2 92.52(13) . . ?
O6 Mn O7 88.27(13) . . ?
O6 Mn O5 97.09(15) . . ?
O7 Mn O5 91.20(12) . . ?
O6 Mn O8 93.19(14) . . ?
O7 Mn O8 177.74(14) . . ?
O5 Mn O8 90.33(14) . . ?
O6 Mn O4 167.12(13) . . ?
O7 Mn O4 90.37(12) . . ?
O5 Mn O4 95.75(12) . . ?
O8 Mn O4 87.82(12) . . ?
O6 Mn O3 91.77(13) . . ?
O7 Mn O3 88.03(12) . . ?
O5 Mn O3 171.08(13) . . ?
O8 Mn O3 90.20(14) . . ?
O4 Mn O3 75.38(11) . . ?
C10 O1 Cr 113.4(2) . . ?
C11 O2 Cr 113.2(2) . . ?
C11 O3 Mn 113.6(3) . . ?
C10 O4 Mn 113.9(2) . . ?
Mn O5 H5W 127(4) . . ?
Mn O5 H6W 113(4) . . ?
H5W O5 H6W 107(4) . . ?
Mn O6 H7W 112(5) . . ?
Mn O6 H8W 121(3) . . ?
H7W O6 H8W 123(5) . . ?
Mn O7 H1W 117(3) . . ?
Mn O7 H2W 128(4) . . ?
H1W O7 H2W 115(5) . . ?
Mn O8 H3W 129(3) . . ?
Mn O8 H4W 118(3) . . ?
H3W O8 H4W 112(4) . . ?
C14 O10 Cr 114.6(3) . . ?
C15 O11 Cr 115.1(3) . . ?
C13 O12 Cr 114.2(3) . . ?
C12 O13 Cr 115.0(3) . . ?
H13W O1W H14W 110(4) . . ?
H9W O2W H10W 116(5) . . ?
H11W O3W H12W 131(6) . . ?

loop_
_geom_bond_atom_site_label_1
_geom_bond_atom_site_label_2
_geom_bond_distance
_geom_bond_site_symmetry_2
_geom_bond_publ_flag
C1 N2 1.313(6) . ?
C1 N1 1.327(6) . ?
C1 C5 1.494(6) . ?
C2 N2 1.471(6) . ?
C2 H2A 0.9600 . ?
C2 H2B 0.9600 . ?
C2 H2C 0.9600 . ?
C3 N1 1.439(8) . ?
C3 H3A 0.9600 . ?
C3 H3B 0.9600 . ?
C3 H3C 0.9600 . ?
C4 C6 1.385(6) 3_656 ?
C4 C5 1.403(6) . ?
C4 H4 0.9300 . ?
C5 C6 1.381(6) . ?
C6 C4 1.385(6) 3_656 ?
C6 H6 0.9300 . ?
C7 N2 1.465(6) . ?
C7 C9 1.498(8) . ?
C7 H20A 0.9700 . ?
C7 H20B 0.9700 . ?
C8 N1 1.473(6) . ?
C8 C9 1.484(8) . ?
C8 H8A 0.9700 . ?
C8 H8B 0.9700 . ?
C9 H21A 0.9700 . ?
C9 H21B 0.9700 . ?
C10 O4 1.233(5) . ?
C10 O1 1.268(5) . ?
C10 C11 1.553(6) . ?
C11 O3 1.233(5) . ?
C11 O2 1.267(5) . ?
C12 O16 1.218(5) . ?
C12 O13 1.283(5) . ?
C12 C13 1.560(6) . ?
C13 O17 1.215(5) . ?
C13 O12 1.293(5) . ?
C14 O14 1.218(6) . ?
C14 O10 1.299(5) . ?
C14 C15 1.540(6) . ?
C15 O15 1.226(5) . ?
C15 O11 1.289(5) . ?
Cr O13 1.958(3) . ?
Cr O12 1.972(3) . ?
Cr O1 1.976(3) . ?
Cr O11 1.981(3) . ?
Cr O10 1.983(3) . ?
Cr O2 1.989(3) . ?
Mn O6 2.131(3) . ?
Mn O7 2.147(3) . ?
Mn O5 2.153(3) . ?
Mn O8 2.167(3) . ?
Mn O4 2.222(3) . ?
Mn O3 2.239(3) . ?
O5 H5W 0.83(2) . ?
O5 H6W 0.98(2) . ?
O6 H7W 0.81(2) . ?
O6 H8W 0.95(2) . ?
O7 H1W 0.96(2) . ?
O7 H2W 0.82(2) . ?
O8 H3W 0.96(2) . ?
O8 H4W 0.84(2) . ?
O1W H13W 0.83(2) . ?
O1W H14W 0.97(2) . ?
O2W H9W 0.97(2) . ?
O2W H10W 0.82(2) . ?
O3W H11W 0.81(2) . ?
O3W H12W 0.95(2) . ?
